data_4328020
loop_
_publ_author_name
'Daniel L. Reger'
'Agota Debreczeni'
'Mark D. Smith'
'Julia Jezierska'
'Andrew Ozarowski'

_publ_contact_author_address
;
Department of Chemistry and Biochemistry
University of South Carolina
Columbia, South Carolina 29208
USA
;
_publ_contact_author_email reger@mail.chem.sc.edu
_publ_contact_author_fax '1 803 777 9521'
_publ_contact_author_name 'Professor Daniel L. Reger'
_publ_contact_author_phone '1 803 777 2587'
_publ_section_title
;
 Copper(II) Carboxylate Dimers Prepared from Ligands Designed to Form a
 Robust \p...\p Stacking Synthon: Supramolecular Structures and Molecular
 Properties
;
_journal_name_full 'Inorganic Chemistry'
_journal_page_first 1068
_journal_page_last 1083
_journal_paper_doi 10.1021/ic202198k
_journal_volume 51
_journal_year 2012
_chemical_formula_moiety 'C80 H52 Cu2 N4 O18, 2(C H2 Cl2)'
_chemical_formula_sum 'C82 H56 Cl4 Cu2 N4 O18'
_chemical_formula_weight 1654.19
_chemical_name_systematic
; 
 ? 
;
_space_group_IT_number 15
_symmetry_cell_setting monoclinic
_symmetry_space_group_name_Hall '-C 2yc'
_symmetry_space_group_name_H-M 'C 1 2/c 1'
_atom_sites_solution_hydrogens geom
_atom_sites_solution_primary direct
_atom_sites_solution_secondary difmap
_audit_creation_method SHELXL-97
_cell_angle_alpha 90.00
_cell_angle_beta 96.8520(10)
_cell_angle_gamma 90.00
_cell_formula_units_Z 4
_cell_length_a 28.2716(17)
_cell_length_b 18.4654(11)
_cell_length_c 13.5350(8)
_cell_measurement_reflns_used 5960
_cell_measurement_temperature 150(2)
_cell_measurement_theta_max 25.212
_cell_measurement_theta_min 2.642
_cell_volume 7015.4(7)
_computing_cell_refinement 'SAINT-Plus Version 6.45 (Bruker, 2001)'
_computing_data_collection 'SMART Version 5.625 (Bruker, 2001)'
_computing_data_reduction 'SAINT-Plus Version 6.45'
_computing_molecular_graphics various
_computing_publication_material 'SHELXTL Version 6.14 (Bruker, 2000)'
_computing_structure_refinement 'SHELXL-97 (Sheldrick, 1997)'
_computing_structure_solution 'SHELXS-97 (Sheldrick, 1990)'
_diffrn_ambient_temperature 150(2)
_diffrn_measured_fraction_theta_full 1.000
_diffrn_measured_fraction_theta_max 1.000
_diffrn_measurement_device_type 'Bruker SMART APEX CCD diffractometer'
_diffrn_measurement_method 'omega scans'
_diffrn_radiation_monochromator graphite
_diffrn_radiation_source 'fine-focus sealed tube'
_diffrn_radiation_type MoK\a
_diffrn_radiation_wavelength 0.71073
_diffrn_reflns_av_R_equivalents 0.0685
_diffrn_reflns_av_sigmaI/netI 0.0593
_diffrn_reflns_limit_h_max 33
_diffrn_reflns_limit_h_min -33
_diffrn_reflns_limit_k_max 21
_diffrn_reflns_limit_k_min 0
_diffrn_reflns_limit_l_max 16
_diffrn_reflns_limit_l_min 0
_diffrn_reflns_number 7650
_diffrn_reflns_theta_full 25.03
_diffrn_reflns_theta_max 25.03
_diffrn_reflns_theta_min 1.32
_exptl_absorpt_coefficient_mu 0.839
_exptl_absorpt_correction_T_max 1.0000
_exptl_absorpt_correction_T_min 0.7696
_exptl_absorpt_correction_type multi-scan
_exptl_absorpt_process_details 'TWINABS (Bruker, 2001)'
_exptl_crystal_colour green
_exptl_crystal_density_diffrn 1.566
_exptl_crystal_description plate
_exptl_crystal_F_000 3384
_exptl_crystal_size_max 0.36
_exptl_crystal_size_mid 0.26
_exptl_crystal_size_min 0.10
_refine_diff_density_max 0.648
_refine_diff_density_min -0.709
_refine_diff_density_rms 0.074
_refine_ls_extinction_method none
_refine_ls_goodness_of_fit_ref 1.046
_refine_ls_hydrogen_treatment mixed
_refine_ls_matrix_type full
_refine_ls_number_parameters 506
_refine_ls_number_reflns 7650
_refine_ls_number_restraints 16
_refine_ls_restrained_S_all 1.051
_refine_ls_R_factor_all 0.0654
_refine_ls_R_factor_gt 0.0488
_refine_ls_shift/su_max 0.001
_refine_ls_shift/su_mean 0.000
_refine_ls_structure_factor_coef Fsqd
_refine_ls_weighting_details 'calc w=1/[\s^2^(Fo^2^)+(0.0601P)^2^+1.3651P] where P=(Fo^2^+2Fc^2^)/3'
_refine_ls_weighting_scheme calc
_refine_ls_wR_factor_gt 0.1120
_refine_ls_wR_factor_ref 0.1218
_reflns_number_gt 6083
_reflns_number_total 7650
_reflns_threshold_expression >2sigma(I)
_cod_data_source_file ic202198k_si_001_4.cif
_cod_data_source_block 3
_cod_original_sg_symbol_H-M 'C 2/c'
_cod_database_code 4328020

loop_
_symmetry_equiv_pos_as_xyz
'x, y, z'
'-x, y, -z+1/2'
'x+1/2, y+1/2, z'
'-x+1/2, y+1/2, -z+1/2'
'-x, -y, -z'
'x, -y, z-1/2'
'-x+1/2, -y+1/2, -z'
'x+1/2, -y+1/2, z-1/2'

loop_
_atom_site_label
_atom_site_type_symbol
_atom_site_fract_x
_atom_site_fract_y
_atom_site_fract_z
_atom_site_U_iso_or_equiv
_atom_site_adp_type
_atom_site_occupancy
_atom_site_symmetry_multiplicity
_atom_site_calc_flag
_atom_site_refinement_flags
_atom_site_disorder_assembly
_atom_site_disorder_group
Cu1 Cu 0.242979(13) 0.270085(19) 0.40570(3) 0.02010(12) Uani 1 1 d . . .
C1 C 0.48530(12) 0.57585(18) 0.6195(3) 0.0260(8) Uani 1 1 d . . .
C2 C 0.51681(11) 0.63975(17) 0.6264(2) 0.0237(7) Uani 1 1 d . . .
C3 C 0.49733(12) 0.71020(17) 0.6243(2) 0.0252(8) Uani 1 1 d . . .
C4 C 0.44778(12) 0.72173(17) 0.6170(2) 0.0251(8) Uani 1 1 d . . .
C5 C 0.41500(12) 0.65936(18) 0.6070(3) 0.0288(8) Uani 1 1 d . . .
C6 C 0.56512(12) 0.63052(19) 0.6327(3) 0.0311(8) Uani 1 1 d . . .
H6 H 0.5779 0.5829 0.6341 0.037 Uiso 1 1 calc R . .
C7 C 0.59607(13) 0.6896(2) 0.6372(3) 0.0366(9) Uani 1 1 d . . .
H7 H 0.6295 0.6822 0.6413 0.044 Uiso 1 1 calc R . .
C8 C 0.57805(13) 0.7583(2) 0.6355(3) 0.0334(9) Uani 1 1 d . . .
H8 H 0.5994 0.7983 0.6382 0.040 Uiso 1 1 calc R . .
C9 C 0.52885(13) 0.77155(17) 0.6299(2) 0.0281(8) Uani 1 1 d . . .
C10 C 0.50886(14) 0.84087(19) 0.6282(3) 0.0351(9) Uani 1 1 d . . .
H10 H 0.5292 0.8820 0.6311 0.042 Uiso 1 1 calc R . .
C11 C 0.46067(14) 0.85068(19) 0.6226(3) 0.0359(9) Uani 1 1 d . . .
H11 H 0.4480 0.8983 0.6232 0.043 Uiso 1 1 calc R . .
C12 C 0.42993(13) 0.79145(18) 0.6160(3) 0.0324(9) Uani 1 1 d . . .
H12 H 0.3965 0.7990 0.6108 0.039 Uiso 1 1 calc R . .
C13 C 0.40414(11) 0.52894(17) 0.5932(3) 0.0263(8) Uani 1 1 d . . .
C14 C 0.37712(12) 0.52046(18) 0.5023(3) 0.0329(8) Uani 1 1 d . . .
H14 H 0.3785 0.5557 0.4515 0.039 Uiso 1 1 calc R . .
C15 C 0.34795(12) 0.46036(19) 0.4850(3) 0.0329(8) Uani 1 1 d . . .
H15 H 0.3298 0.4540 0.4220 0.039 Uiso 1 1 calc R . .
C16 C 0.34524(11) 0.40939(16) 0.5598(3) 0.0232(7) Uani 1 1 d . A .
C17 C 0.37141(12) 0.41958(18) 0.6519(3) 0.0284(8) Uani 1 1 d . . .
H17 H 0.3690 0.3857 0.7038 0.034 Uiso 1 1 calc R . .
C18 C 0.40122(12) 0.47924(18) 0.6686(3) 0.0293(8) Uani 1 1 d . . .
H18 H 0.4195 0.4858 0.7315 0.035 Uiso 1 1 calc R . .
C19 C 0.31371(10) 0.34436(17) 0.5388(3) 0.0234(7) Uani 1 1 d . . .
C20 C 0.09963(12) 0.66302(18) 0.6350(3) 0.0262(8) Uani 1 1 d . . .
C21 C 0.06435(11) 0.72124(17) 0.6334(2) 0.0231(7) Uani 1 1 d . . .
C22 C 0.01525(11) 0.70523(17) 0.6274(2) 0.0220(7) Uani 1 1 d . . .
C23 C -0.00105(11) 0.63289(17) 0.6238(2) 0.0241(8) Uani 1 1 d . . .
C24 C 0.03301(12) 0.57301(18) 0.6244(3) 0.0293(8) Uani 1 1 d . . .
C25 C 0.07941(12) 0.79296(17) 0.6360(2) 0.0264(8) Uani 1 1 d . . .
H25 H 0.1124 0.8039 0.6407 0.032 Uiso 1 1 calc R . .
C26 C 0.04618(13) 0.84860(18) 0.6317(2) 0.0289(8) Uani 1 1 d . . .
H26 H 0.0568 0.8974 0.6327 0.035 Uiso 1 1 calc R . .
C27 C -0.00139(12) 0.83454(17) 0.6262(2) 0.0278(8) Uani 1 1 d . . .
H27 H -0.0233 0.8737 0.6241 0.033 Uiso 1 1 calc R . .
C28 C -0.01860(12) 0.76324(17) 0.6234(2) 0.0227(7) Uani 1 1 d . . .
C29 C -0.06719(12) 0.74507(19) 0.6179(2) 0.0288(8) Uani 1 1 d . . .
H29 H -0.0902 0.7828 0.6162 0.035 Uiso 1 1 calc R . .
C30 C -0.08228(12) 0.67442(19) 0.6151(3) 0.0302(8) Uani 1 1 d . . .
H30 H -0.1153 0.6638 0.6115 0.036 Uiso 1 1 calc R . .
C31 C -0.04913(12) 0.61799(19) 0.6174(3) 0.0299(8) Uani 1 1 d . . .
H31 H -0.0598 0.5692 0.6146 0.036 Uiso 1 1 calc R . .
C32 C 0.11424(11) 0.53350(17) 0.6139(3) 0.0274(8) Uani 1 1 d . . .
C33 C 0.13211(11) 0.52791(18) 0.5247(3) 0.0301(8) Uani 1 1 d . . .
H33 H 0.1258 0.5649 0.4761 0.036 Uiso 1 1 calc R . .
C34 C 0.15935(11) 0.46861(18) 0.5050(3) 0.0294(8) Uani 1 1 d . . .
H34 H 0.1715 0.4646 0.4427 0.035 Uiso 1 1 calc R . .
C35 C 0.16896(10) 0.41500(16) 0.5764(3) 0.0234(7) Uani 1 1 d . A .
C36 C 0.15328(12) 0.42312(18) 0.6692(3) 0.0309(8) Uani 1 1 d . . .
H36 H 0.1617 0.3883 0.7199 0.037 Uiso 1 1 calc R . .
C37 C 0.12523(12) 0.48228(18) 0.6878(3) 0.0300(8) Uani 1 1 d . . .
H37 H 0.1137 0.4875 0.7505 0.036 Uiso 1 1 calc R . .
C38 C 0.19635(10) 0.34875(17) 0.5514(3) 0.0250(8) Uani 1 1 d . . .
N1 N 0.43581(9) 0.59009(14) 0.6085(2) 0.0253(6) Uani 1 1 d . . .
N2 N 0.08168(9) 0.59186(14) 0.6281(2) 0.0258(6) Uani 1 1 d . . .
O1 O 0.49974(8) 0.51422(12) 0.62231(19) 0.0370(7) Uani 1 1 d . . .
O2 O 0.37186(8) 0.66575(13) 0.5981(2) 0.0426(7) Uani 1 1 d . . .
O3 O 0.29557(7) 0.33625(11) 0.45000(18) 0.0271(5) Uani 1 1 d . A .
O4 O 0.30760(8) 0.30332(12) 0.61053(19) 0.0287(5) Uani 1 1 d . . .
O5 O 0.14246(8) 0.67286(12) 0.64041(19) 0.0350(6) Uani 1 1 d . . .
O6 O 0.02130(9) 0.51007(12) 0.6207(2) 0.0444(7) Uani 1 1 d . . .
O7 O 0.20115(7) 0.34027(12) 0.46075(18) 0.0281(5) Uani 1 1 d . A .
O8 O 0.21212(8) 0.30692(12) 0.62189(18) 0.0298(6) Uani 1 1 d . . .
O9A O 0.23153(9) 0.31118(16) 0.25558(19) 0.0442(7) Uani 0.803(6) 1 d PD A 1
H9 H 0.2041(6) 0.3039(15) 0.221(2) 0.066 Uiso 1 1 d D B 1
C39A C 0.2675(2) 0.3453(3) 0.2050(5) 0.0725(15) Uiso 0.803(6) 1 d PD A 1
H39A H 0.2660 0.3259 0.1365 0.087 Uiso 0.803(6) 1 calc PR A 1
H39B H 0.2994 0.3342 0.2402 0.087 Uiso 0.803(6) 1 calc PR A 1
C40A C 0.2603(3) 0.4261(3) 0.2009(5) 0.0725(15) Uiso 0.803(6) 1 d PD A 1
H40A H 0.2351 0.4380 0.1473 0.109 Uiso 0.803(6) 1 calc PR A 1
H40B H 0.2900 0.4497 0.1881 0.109 Uiso 0.803(6) 1 calc PR A 1
H40C H 0.2512 0.4431 0.2645 0.109 Uiso 0.803(6) 1 calc PR A 1
O9B O 0.23153(9) 0.31118(16) 0.25558(19) 0.0442(7) Uani 0.197(6) 1 d PD A 2
C39B C 0.2420(8) 0.3895(6) 0.2529(18) 0.0725(15) Uiso 0.197(6) 1 d PD A 2
H39C H 0.2521 0.4074 0.3210 0.087 Uiso 0.197(6) 1 calc PR A 2
H39D H 0.2131 0.4164 0.2255 0.087 Uiso 0.197(6) 1 calc PR A 2
C40B C 0.2814(9) 0.4016(13) 0.188(2) 0.0725(15) Uiso 0.197(6) 1 d PD A 2
H40D H 0.3118 0.3860 0.2240 0.109 Uiso 0.197(6) 1 calc PR A 2
H40E H 0.2831 0.4532 0.1719 0.109 Uiso 0.197(6) 1 calc PR A 2
H40F H 0.2747 0.3735 0.1266 0.109 Uiso 0.197(6) 1 calc PR A 2
C41A C 0.2300(4) 0.8380(8) 0.6076(12) 0.062(2) Uiso 0.375(4) 1 d PD C 3
H41A H 0.2042 0.8359 0.5515 0.074 Uiso 0.375(4) 1 calc PR C 3
H41B H 0.2266 0.7952 0.6502 0.074 Uiso 0.375(4) 1 calc PR C 3
Cl1A Cl 0.28724(13) 0.8320(3) 0.5576(3) 0.0501(10) Uiso 0.375(4) 1 d PD C 3
Cl2A Cl 0.22263(16) 0.9131(2) 0.6744(3) 0.0579(11) Uiso 0.375(4) 1 d PD C 3
C41B C 0.2210(4) 0.8384(9) 0.5771(12) 0.062(2) Uiso 0.338(6) 1 d PD D 4
H41C H 0.2012 0.8539 0.5154 0.074 Uiso 0.338(6) 1 calc PR D 4
H41D H 0.2165 0.7857 0.5862 0.074 Uiso 0.338(6) 1 calc PR D 4
Cl1B Cl 0.2844(3) 0.8595(7) 0.5705(8) 0.167(4) Uiso 0.338(6) 1 d PD D 4
Cl2B Cl 0.2063(3) 0.8838(5) 0.6738(5) 0.132(3) Uiso 0.338(6) 1 d PD D 4
C41C C 0.2436(5) 0.8279(7) 0.6322(15) 0.062(2) Uiso 0.287(6) 1 d PD E 5
H41E H 0.2439 0.8085 0.7004 0.074 Uiso 0.287(6) 1 calc PR E 5
H41F H 0.2160 0.8068 0.5900 0.074 Uiso 0.287(6) 1 calc PR E 5
Cl1C Cl 0.2383(4) 0.9255(5) 0.6340(8) 0.153(4) Uiso 0.287(6) 1 d PD E 5
Cl2C Cl 0.2934(3) 0.8058(5) 0.5876(7) 0.107(3) Uiso 0.287(6) 1 d PD E 5

loop_
_atom_site_aniso_label
_atom_site_aniso_U_11
_atom_site_aniso_U_22
_atom_site_aniso_U_33
_atom_site_aniso_U_23
_atom_site_aniso_U_13
_atom_site_aniso_U_12
Cu1 0.01454(18) 0.0149(2) 0.0306(2) -0.00202(18) 0.00157(16) 0.00005(16)
C1 0.0290(18) 0.0198(18) 0.029(2) 0.0007(14) 0.0040(15) 0.0000(14)
C2 0.0228(17) 0.0230(18) 0.0251(19) 0.0004(14) 0.0016(14) -0.0027(14)
C3 0.0334(19) 0.0201(17) 0.0222(19) 0.0007(14) 0.0034(15) -0.0032(14)
C4 0.0318(18) 0.0207(18) 0.0218(18) -0.0004(14) -0.0011(14) -0.0016(14)
C5 0.029(2) 0.0239(19) 0.032(2) 0.0011(15) 0.0002(16) 0.0003(15)
C6 0.0302(19) 0.032(2) 0.032(2) 0.0021(16) 0.0057(16) -0.0022(16)
C7 0.0271(19) 0.044(2) 0.040(2) 0.0014(19) 0.0067(17) -0.0052(17)
C8 0.035(2) 0.038(2) 0.028(2) 0.0019(16) 0.0072(16) -0.0202(17)
C9 0.040(2) 0.0241(19) 0.0203(18) -0.0022(15) 0.0033(15) -0.0075(16)
C10 0.054(3) 0.0210(19) 0.028(2) -0.0006(15) -0.0012(18) -0.0131(17)
C11 0.054(3) 0.0200(19) 0.031(2) -0.0016(16) -0.0035(18) 0.0016(17)
C12 0.043(2) 0.0226(19) 0.030(2) -0.0018(15) -0.0015(17) 0.0016(16)
C13 0.0238(17) 0.0212(18) 0.034(2) -0.0021(15) 0.0043(15) -0.0033(14)
C14 0.035(2) 0.028(2) 0.035(2) 0.0029(17) 0.0020(17) -0.0064(16)
C15 0.0302(19) 0.031(2) 0.036(2) -0.0020(17) -0.0006(17) -0.0085(16)
C16 0.0175(16) 0.0170(17) 0.035(2) -0.0030(15) 0.0037(15) -0.0006(13)
C17 0.0291(19) 0.0204(18) 0.036(2) 0.0036(15) 0.0048(16) -0.0012(15)
C18 0.0313(19) 0.0215(19) 0.034(2) -0.0005(15) -0.0016(16) -0.0013(15)
C19 0.0132(16) 0.0165(17) 0.042(2) -0.0020(16) 0.0082(15) 0.0014(13)
C20 0.0264(19) 0.0241(19) 0.0270(19) -0.0061(15) -0.0011(15) -0.0006(14)
C21 0.0280(18) 0.0192(18) 0.0219(18) -0.0008(14) 0.0025(14) 0.0003(14)
C22 0.0242(17) 0.0207(17) 0.0209(18) 0.0000(13) 0.0019(14) 0.0034(14)
C23 0.0264(17) 0.0200(18) 0.026(2) -0.0025(14) 0.0026(14) 0.0002(14)
C24 0.0276(19) 0.0218(19) 0.038(2) -0.0050(16) 0.0038(16) -0.0017(15)
C25 0.0286(18) 0.0241(18) 0.0269(19) -0.0032(15) 0.0052(15) -0.0055(15)
C26 0.045(2) 0.0146(17) 0.0279(19) -0.0030(14) 0.0081(16) -0.0005(15)
C27 0.038(2) 0.0188(18) 0.026(2) -0.0001(14) 0.0025(16) 0.0104(15)
C28 0.0279(17) 0.0221(18) 0.0186(17) -0.0001(14) 0.0044(13) 0.0046(14)
C29 0.0296(18) 0.034(2) 0.0222(19) -0.0013(15) 0.0025(15) 0.0143(15)
C30 0.0205(17) 0.038(2) 0.033(2) -0.0016(17) 0.0042(15) 0.0015(15)
C31 0.0261(18) 0.029(2) 0.035(2) -0.0013(16) 0.0018(16) -0.0025(15)
C32 0.0216(17) 0.0175(18) 0.042(2) -0.0052(16) 0.0006(16) 0.0035(14)
C33 0.0279(18) 0.0251(19) 0.037(2) 0.0030(16) 0.0018(16) 0.0031(15)
C34 0.0261(18) 0.0275(19) 0.034(2) -0.0041(16) 0.0028(16) 0.0038(15)
C35 0.0160(15) 0.0185(17) 0.035(2) -0.0042(15) -0.0010(14) 0.0018(13)
C36 0.0276(18) 0.0216(18) 0.043(2) 0.0010(16) -0.0002(17) 0.0031(15)
C37 0.0291(18) 0.026(2) 0.035(2) -0.0057(17) 0.0018(17) 0.0025(15)
C38 0.0124(15) 0.0187(18) 0.043(2) -0.0048(16) -0.0008(15) -0.0037(13)
N1 0.0259(15) 0.0183(15) 0.0313(16) 0.0010(12) 0.0022(12) -0.0071(12)
N2 0.0236(14) 0.0172(15) 0.0367(17) -0.0037(13) 0.0044(12) 0.0048(11)
O1 0.0329(13) 0.0195(14) 0.059(2) 0.0011(12) 0.0063(13) 0.0007(11)
O2 0.0256(14) 0.0318(15) 0.069(2) -0.0047(13) -0.0011(13) 0.0021(11)
O3 0.0202(12) 0.0241(13) 0.0368(15) -0.0037(11) 0.0029(11) -0.0063(10)
O4 0.0234(12) 0.0229(12) 0.0388(14) -0.0008(12) -0.0011(11) -0.0070(10)
O5 0.0210(13) 0.0315(14) 0.0515(17) -0.0081(12) 0.0001(12) -0.0003(10)
O6 0.0352(14) 0.0153(13) 0.083(2) -0.0024(13) 0.0062(14) -0.0004(11)
O7 0.0240(12) 0.0222(13) 0.0378(15) 0.0003(11) 0.0019(11) 0.0072(10)
O8 0.0274(13) 0.0218(13) 0.0398(15) -0.0033(11) 0.0018(11) 0.0080(10)
O9A 0.0302(15) 0.0627(19) 0.0390(16) 0.0163(14) 0.0010(12) -0.0059(13)
O9B 0.0302(15) 0.0627(19) 0.0390(16) 0.0163(14) 0.0010(12) -0.0059(13)

loop_
_atom_type_symbol
_atom_type_description
_atom_type_scat_dispersion_real
_atom_type_scat_dispersion_imag
_atom_type_scat_source
C C 0.0033 0.0016 'International Tables Vol C Tables 4.2.6.8 and 6.1.1.4'
H H 0.0000 0.0000 'International Tables Vol C Tables 4.2.6.8 and 6.1.1.4'
N N 0.0061 0.0033 'International Tables Vol C Tables 4.2.6.8 and 6.1.1.4'
O O 0.0106 0.0060 'International Tables Vol C Tables 4.2.6.8 and 6.1.1.4'
Cu Cu 0.3201 1.2651 'International Tables Vol C Tables 4.2.6.8 and 6.1.1.4'
Cl Cl 0.1484 0.1585 'International Tables Vol C Tables 4.2.6.8 and 6.1.1.4'

loop_
_geom_angle_atom_site_label_1
_geom_angle_atom_site_label_2
_geom_angle_atom_site_label_3
_geom_angle
_geom_angle_site_symmetry_1
_geom_angle_site_symmetry_3
O7 Cu1 O3 86.66(9) . .
O7 Cu1 O4 91.98(10) . 7_556
O3 Cu1 O4 168.30(10) . 7_556
O7 Cu1 O8 168.56(10) . 7_556
O3 Cu1 O8 91.46(9) . 7_556
O4 Cu1 O8 87.57(9) 7_556 7_556
O7 Cu1 O9A 95.50(10) . .
O3 Cu1 O9A 95.27(10) . .
O4 Cu1 O9A 96.43(10) 7_556 .
O8 Cu1 O9A 95.91(10) 7_556 .
O7 Cu1 Cu1 81.16(7) . 7_556
O3 Cu1 Cu1 81.87(7) . 7_556
O4 Cu1 Cu1 86.43(7) 7_556 7_556
O8 Cu1 Cu1 87.40(7) 7_556 7_556
O9A Cu1 Cu1 175.70(8) . 7_556
O1 C1 N1 120.3(3) . .
O1 C1 C2 123.5(3) . .
N1 C1 C2 116.1(3) . .
C6 C2 C3 120.0(3) . .
C6 C2 C1 119.7(3) . .
C3 C2 C1 120.3(3) . .
C4 C3 C2 121.5(3) . .
C4 C3 C9 119.3(3) . .
C2 C3 C9 119.2(3) . .
C12 C4 C3 120.0(3) . .
C12 C4 C5 120.1(3) . .
C3 C4 C5 119.8(3) . .
O2 C5 N1 120.1(3) . .
O2 C5 C4 123.0(3) . .
N1 C5 C4 116.8(3) . .
C2 C6 C7 121.4(3) . .
C2 C6 H6 119.3 . .
C7 C6 H6 119.3 . .
C8 C7 C6 119.7(3) . .
C8 C7 H7 120.2 . .
C6 C7 H7 120.2 . .
C7 C8 C9 121.8(3) . .
C7 C8 H8 119.1 . .
C9 C8 H8 119.1 . .
C10 C9 C8 123.7(3) . .
C10 C9 C3 118.3(3) . .
C8 C9 C3 118.0(3) . .
C11 C10 C9 121.3(3) . .
C11 C10 H10 119.3 . .
C9 C10 H10 119.3 . .
C10 C11 C12 120.6(3) . .
C10 C11 H11 119.7 . .
C12 C11 H11 119.7 . .
C4 C12 C11 120.4(3) . .
C4 C12 H12 119.8 . .
C11 C12 H12 119.8 . .
C14 C13 C18 120.5(3) . .
C14 C13 N1 119.0(3) . .
C18 C13 N1 120.4(3) . .
C13 C14 C15 119.8(3) . .
C13 C14 H14 120.1 . .
C15 C14 H14 120.1 . .
C14 C15 C16 120.2(3) . .
C14 C15 H15 119.9 . .
C16 C15 H15 119.9 . .
C17 C16 C15 119.5(3) . .
C17 C16 C19 121.3(3) . .
C15 C16 C19 119.1(3) . .
C16 C17 C18 120.2(3) . .
C16 C17 H17 119.9 . .
C18 C17 H17 119.9 . .
C13 C18 C17 119.7(3) . .
C13 C18 H18 120.2 . .
C17 C18 H18 120.2 . .
O3 C19 O4 125.9(3) . .
O3 C19 C16 116.1(3) . .
O4 C19 C16 117.9(3) . .
O5 C20 N2 119.4(3) . .
O5 C20 C21 124.2(3) . .
N2 C20 C21 116.4(3) . .
C25 C21 C22 119.8(3) . .
C25 C21 C20 119.5(3) . .
C22 C21 C20 120.7(3) . .
C23 C22 C21 121.0(3) . .
C23 C22 C28 119.5(3) . .
C21 C22 C28 119.6(3) . .
C31 C23 C22 120.4(3) . .
C31 C23 C24 119.4(3) . .
C22 C23 C24 120.1(3) . .
O6 C24 N2 119.9(3) . .
O6 C24 C23 123.3(3) . .
N2 C24 C23 116.8(3) . .
C26 C25 C21 120.0(3) . .
C26 C25 H25 120.0 . .
C21 C25 H25 120.0 . .
C27 C26 C25 121.3(3) . .
C27 C26 H26 119.3 . .
C25 C26 H26 119.3 . .
C26 C27 C28 121.1(3) . .
C26 C27 H27 119.4 . .
C28 C27 H27 119.4 . .
C27 C28 C29 123.9(3) . .
C27 C28 C22 118.2(3) . .
C29 C28 C22 117.8(3) . .
C30 C29 C28 121.8(3) . .
C30 C29 H29 119.1 . .
C28 C29 H29 119.1 . .
C29 C30 C31 120.2(3) . .
C29 C30 H30 119.9 . .
C31 C30 H30 119.9 . .
C23 C31 C30 120.3(3) . .
C23 C31 H31 119.8 . .
C30 C31 H31 119.8 . .
C33 C32 C37 120.8(3) . .
C33 C32 N2 118.8(3) . .
C37 C32 N2 120.4(3) . .
C32 C33 C34 120.2(3) . .
C32 C33 H33 119.9 . .
C34 C33 H33 119.9 . .
C33 C34 C35 119.8(3) . .
C33 C34 H34 120.1 . .
C35 C34 H34 120.1 . .
C34 C35 C36 119.7(3) . .
C34 C35 C38 119.1(3) . .
C36 C35 C38 121.2(3) . .
C35 C36 C37 119.9(3) . .
C35 C36 H36 120.1 . .
C37 C36 H36 120.1 . .
C32 C37 C36 119.4(3) . .
C32 C37 H37 120.3 . .
C36 C37 H37 120.3 . .
O7 C38 O8 126.0(3) . .
O7 C38 C35 115.9(3) . .
O8 C38 C35 118.1(3) . .
C5 N1 C1 125.3(3) . .
C5 N1 C13 117.3(3) . .
C1 N1 C13 117.4(3) . .
C20 N2 C24 125.0(3) . .
C20 N2 C32 118.3(3) . .
C24 N2 C32 116.4(3) . .
C19 O3 Cu1 125.0(2) . .
C19 O4 Cu1 119.6(2) . 7_556
C38 O7 Cu1 126.3(2) . .
C38 O8 Cu1 118.3(2) . 7_556
C39A O9A Cu1 124.6(3) . .
C39A O9A H9 117(2) . .
Cu1 O9A H9 118(2) . .
O9A C39A C40A 110.7(5) . .
O9A C39A H39A 109.5 . .
C40A C39A H39A 109.5 . .
O9A C39A H39B 109.5 . .
C40A C39A H39B 109.5 . .
H39A C39A H39B 108.1 . .
C39A C40A H40A 109.5 . .
C39A C40A H40B 109.5 . .
H40A C40A H40B 109.5 . .
C39A C40A H40C 109.5 . .
H40A C40A H40C 109.5 . .
H40B C40A H40C 109.5 . .
C40B C39B H39C 109.9 . .
C40B C39B H39D 109.9 . .
H39C C39B H39D 108.3 . .
C39B C40B H40D 109.5 . .
C39B C40B H40E 109.5 . .
H40D C40B H40E 109.5 . .
C39B C40B H40F 109.5 . .
H40D C40B H40F 109.5 . .
H40E C40B H40F 109.5 . .
Cl2A C41A Cl1A 114.9(7) . .
Cl2A C41A H41A 108.5 . .
Cl1A C41A H41A 108.5 . .
Cl2A C41A H41B 108.5 . .
Cl1A C41A H41B 108.5 . .
H41A C41A H41B 107.5 . .
Cl2B C41B Cl1B 105.5(8) . .
Cl2B C41B H41C 110.6 . .
Cl1B C41B H41C 110.6 . .
Cl2B C41B H41D 110.6 . .
Cl1B C41B H41D 110.6 . .
H41C C41B H41D 108.8 . .
Cl2C C41C Cl1C 109.1(9) . .
Cl2C C41C H41E 109.9 . .
Cl1C C41C H41E 109.9 . .
Cl2C C41C H41F 109.9 . .
Cl1C C41C H41F 109.9 . .
H41E C41C H41F 108.3 . .

loop_
_geom_bond_atom_site_label_1
_geom_bond_atom_site_label_2
_geom_bond_distance
_geom_bond_site_symmetry_2
Cu1 O7 1.961(2) .
Cu1 O3 1.962(2) .
Cu1 O4 1.964(2) 7_556
Cu1 O8 1.971(2) 7_556
Cu1 O9A 2.157(3) .
Cu1 Cu1 2.6424(8) 7_556
C1 O1 1.208(4) .
C1 N1 1.414(4) .
C1 C2 1.475(4) .
C2 C6 1.369(4) .
C2 C3 1.412(4) .
C3 C4 1.409(5) .
C3 C9 1.438(5) .
C4 C12 1.382(4) .
C4 C5 1.474(4) .
C5 O2 1.217(4) .
C5 N1 1.407(4) .
C6 C7 1.396(5) .
C6 H6 0.9500 .
C7 C8 1.366(5) .
C7 H7 0.9500 .
C8 C9 1.405(5) .
C8 H8 0.9500 .
C9 C10 1.398(5) .
C10 C11 1.368(5) .
C10 H10 0.9500 .
C11 C12 1.393(5) .
C11 H11 0.9500 .
C12 H12 0.9500 .
C13 C14 1.378(5) .
C13 C18 1.381(5) .
C13 N1 1.441(4) .
C14 C15 1.386(4) .
C14 H14 0.9500 .
C15 C16 1.391(5) .
C15 H15 0.9500 .
C16 C17 1.384(5) .
C16 C19 1.502(4) .
C17 C18 1.389(5) .
C17 H17 0.9500 .
C18 H18 0.9500 .
C19 O3 1.259(4) .
C19 O4 1.259(4) .
C20 O5 1.218(4) .
C20 N2 1.407(4) .
C20 C21 1.465(4) .
C21 C25 1.390(4) .
C21 C22 1.412(4) .
C22 C23 1.412(4) .
C22 C28 1.433(4) .
C23 C31 1.379(4) .
C23 C24 1.466(4) .
C24 O6 1.208(4) .
C24 N2 1.415(4) .
C25 C26 1.389(5) .
C25 H25 0.9500 .
C26 C27 1.363(5) .
C26 H26 0.9500 .
C27 C28 1.403(4) .
C27 H27 0.9500 .
C28 C29 1.407(5) .
C29 C30 1.372(5) .
C29 H29 0.9500 .
C30 C31 1.399(5) .
C30 H30 0.9500 .
C31 H31 0.9500 .
C32 C33 1.368(5) .
C32 C37 1.384(5) .
C32 N2 1.445(4) .
C33 C34 1.383(4) .
C33 H33 0.9500 .
C34 C35 1.388(5) .
C34 H34 0.9500 .
C35 C36 1.389(5) .
C35 C38 1.508(4) .
C36 C37 1.390(4) .
C36 H36 0.9500 .
C37 H37 0.9500 .
C38 O7 1.261(4) .
C38 O8 1.266(4) .
O4 Cu1 1.964(2) 7_556
O8 Cu1 1.971(2) 7_556
O9A C39A 1.437(7) .
O9A H9 0.868(14) .
C39A C40A 1.505(8) .
C39A H39A 0.9900 .
C39A H39B 0.9900 .
C40A H40A 0.9800 .
C40A H40B 0.9800 .
C40A H40C 0.9800 .
C39B C40B 1.513(12) .
C39B H39C 0.9900 .
C39B H39D 0.9900 .
C40B H40D 0.9800 .
C40B H40E 0.9800 .
C40B H40F 0.9800 .
C41A Cl2A 1.681(12) .
C41A Cl1A 1.830(10) .
C41A H41A 0.9900 .
C41A H41B 0.9900 .
C41B Cl2B 1.649(12) .
C41B Cl1B 1.849(11) .
C41B H41C 0.9900 .
C41B H41D 0.9900 .
C41C Cl2C 1.650(14) .
C41C Cl1C 1.809(13) .
C41C H41E 0.9900 .
C41C H41F 0.9900 .

loop_
_geom_hbond_atom_site_label_D
_geom_hbond_atom_site_label_H
_geom_hbond_atom_site_label_A
_geom_hbond_distance_DH
_geom_hbond_distance_HA
_geom_hbond_distance_DA
_geom_hbond_angle_DHA
_geom_hbond_site_symmetry_A
O9A H9 O5 0.868(14) 1.99(2) 2.815(3) 159(3) 6_565

loop_
_geom_torsion_atom_site_label_1
_geom_torsion_atom_site_label_2
_geom_torsion_atom_site_label_3
_geom_torsion_atom_site_label_4
_geom_torsion
_geom_torsion_site_symmetry_1
_geom_torsion_site_symmetry_4
O1 C1 C2 C6 2.5(5) . .
N1 C1 C2 C6 -177.1(3) . .
O1 C1 C2 C3 -178.9(3) . .
N1 C1 C2 C3 1.5(5) . .
C6 C2 C3 C4 179.5(3) . .
C1 C2 C3 C4 0.8(5) . .
C6 C2 C3 C9 -0.6(5) . .
C1 C2 C3 C9 -179.2(3) . .
C2 C3 C4 C12 179.5(3) . .
C9 C3 C4 C12 -0.5(5) . .
C2 C3 C4 C5 -2.6(5) . .
C9 C3 C4 C5 177.4(3) . .
C12 C4 C5 O2 -0.4(5) . .
C3 C4 C5 O2 -178.3(3) . .
C12 C4 C5 N1 179.8(3) . .
C3 C4 C5 N1 1.9(5) . .
C3 C2 C6 C7 -0.1(5) . .
C1 C2 C6 C7 178.6(3) . .
C2 C6 C7 C8 0.2(5) . .
C6 C7 C8 C9 0.3(5) . .
C7 C8 C9 C10 179.8(3) . .
C7 C8 C9 C3 -0.9(5) . .
C4 C3 C9 C10 0.3(5) . .
C2 C3 C9 C10 -179.7(3) . .
C4 C3 C9 C8 -179.0(3) . .
C2 C3 C9 C8 1.0(5) . .
C8 C9 C10 C11 179.9(3) . .
C3 C9 C10 C11 0.7(5) . .
C9 C10 C11 C12 -1.5(6) . .
C3 C4 C12 C11 -0.3(5) . .
C5 C4 C12 C11 -178.2(3) . .
C10 C11 C12 C4 1.3(5) . .
C18 C13 C14 C15 -2.1(5) . .
N1 C13 C14 C15 177.3(3) . .
C13 C14 C15 C16 1.2(5) . .
C14 C15 C16 C17 0.8(5) . .
C14 C15 C16 C19 -179.4(3) . .
C15 C16 C17 C18 -1.8(5) . .
C19 C16 C17 C18 178.4(3) . .
C14 C13 C18 C17 1.1(5) . .
N1 C13 C18 C17 -178.4(3) . .
C16 C17 C18 C13 0.9(5) . .
C17 C16 C19 O3 -172.6(3) . .
C15 C16 C19 O3 7.6(4) . .
C17 C16 C19 O4 7.7(4) . .
C15 C16 C19 O4 -172.1(3) . .
O5 C20 C21 C25 1.3(5) . .
N2 C20 C21 C25 -177.5(3) . .
O5 C20 C21 C22 -179.7(3) . .
N2 C20 C21 C22 1.4(5) . .
C25 C21 C22 C23 179.5(3) . .
C20 C21 C22 C23 0.5(5) . .
C25 C21 C22 C28 0.5(5) . .
C20 C21 C22 C28 -178.4(3) . .
C21 C22 C23 C31 -179.6(3) . .
C28 C22 C23 C31 -0.7(5) . .
C21 C22 C23 C24 -1.1(5) . .
C28 C22 C23 C24 177.9(3) . .
C31 C23 C24 O6 -0.9(5) . .
C22 C23 C24 O6 -179.5(3) . .
C31 C23 C24 N2 178.2(3) . .
C22 C23 C24 N2 -0.4(5) . .
C22 C21 C25 C26 -0.7(5) . .
C20 C21 C25 C26 178.3(3) . .
C21 C25 C26 C27 0.8(5) . .
C25 C26 C27 C28 -0.7(5) . .
C26 C27 C28 C29 179.8(3) . .
C26 C27 C28 C22 0.5(5) . .
C23 C22 C28 C27 -179.4(3) . .
C21 C22 C28 C27 -0.4(4) . .
C23 C22 C28 C29 1.3(4) . .
C21 C22 C28 C29 -179.7(3) . .
C27 C28 C29 C30 179.8(3) . .
C22 C28 C29 C30 -0.9(5) . .
C28 C29 C30 C31 -0.1(5) . .
C22 C23 C31 C30 -0.4(5) . .
C24 C23 C31 C30 -179.0(3) . .
C29 C30 C31 C23 0.8(5) . .
C37 C32 C33 C34 3.6(5) . .
N2 C32 C33 C34 -173.3(3) . .
C32 C33 C34 C35 -0.6(5) . .
C33 C34 C35 C36 -3.4(5) . .
C33 C34 C35 C38 176.6(3) . .
C34 C35 C36 C37 4.5(5) . .
C38 C35 C36 C37 -175.5(3) . .
C33 C32 C37 C36 -2.5(5) . .
N2 C32 C37 C36 174.4(3) . .
C35 C36 C37 C32 -1.6(5) . .
C34 C35 C38 O7 -12.7(4) . .
C36 C35 C38 O7 167.3(3) . .
C34 C35 C38 O8 167.6(3) . .
C36 C35 C38 O8 -12.4(4) . .
O2 C5 N1 C1 -179.2(3) . .
C4 C5 N1 C1 0.5(5) . .
O2 C5 N1 C13 3.6(5) . .
C4 C5 N1 C13 -176.7(3) . .
O1 C1 N1 C5 178.1(3) . .
C2 C1 N1 C5 -2.2(5) . .
O1 C1 N1 C13 -4.7(5) . .
C2 C1 N1 C13 175.0(3) . .
C14 C13 N1 C5 65.8(4) . .
C18 C13 N1 C5 -114.7(4) . .
C14 C13 N1 C1 -111.6(4) . .
C18 C13 N1 C1 67.9(4) . .
O5 C20 N2 C24 178.1(3) . .
C21 C20 N2 C24 -3.0(5) . .
O5 C20 N2 C32 -8.3(5) . .
C21 C20 N2 C32 170.6(3) . .
O6 C24 N2 C20 -178.3(3) . .
C23 C24 N2 C20 2.5(5) . .
O6 C24 N2 C32 7.9(5) . .
C23 C24 N2 C32 -171.2(3) . .
C33 C32 N2 C20 -69.7(4) . .
C37 C32 N2 C20 113.4(4) . .
C33 C32 N2 C24 104.5(4) . .
C37 C32 N2 C24 -72.4(4) . .
O4 C19 O3 Cu1 13.7(4) . .
C16 C19 O3 Cu1 -166.04(19) . .
O7 Cu1 O3 C19 74.9(2) . .
O4 Cu1 O3 C19 -8.7(6) 7_556 .
O8 Cu1 O3 C19 -93.8(2) 7_556 .
O9A Cu1 O3 C19 170.2(2) . .
Cu1 Cu1 O3 C19 -6.6(2) 7_556 .
O3 C19 O4 Cu1 -12.4(4) . 7_556
C16 C19 O4 Cu1 167.3(2) . 7_556
O8 C38 O7 Cu1 -11.1(5) . .
C35 C38 O7 Cu1 169.25(18) . .
O3 Cu1 O7 C38 -77.5(3) . .
O4 Cu1 O7 C38 90.9(3) 7_556 .
O8 Cu1 O7 C38 3.3(6) 7_556 .
O9A Cu1 O7 C38 -172.4(3) . .
Cu1 Cu1 O7 C38 4.8(2) 7_556 .
O7 C38 O8 Cu1 10.6(4) . 7_556
C35 C38 O8 Cu1 -169.7(2) . 7_556
O7 Cu1 O9A C39A 113.7(4) . .
O3 Cu1 O9A C39A 26.6(4) . .
O4 Cu1 O9A C39A -153.6(4) 7_556 .
O8 Cu1 O9A C39A -65.4(4) 7_556 .
Cu1 O9A C39A C40A -104.1(5) . .
